data_7010749
loop_
_publ_author_name
'Incarvito, Christopher'
'Lam, Matthew'
'Rhatigan, Brian'
'Rheingold, Arnold L.'
'Qin, C. Jin'
'Gavrilova, Anna L.'
'Bosnich, B.'

_publ_section_title
;
 Bimetallic reactivity. Preparations, properties and structures of
 complexes formed by unsymmetrical binucleating ligands bearing 4- and
 6-coordinate sites supported by alkoxide bridges
;
_journal_issue 23
_journal_name_full 'Journal of the Chemical Society, Dalton Transactions'
_journal_page_first 3478
_journal_paper_doi 10.1039/b103164n
_journal_year 2001
_chemical_formula_sum 'C66 H75 Cu4 F18 N10 O7 P3'
_chemical_formula_weight 1809.43
_chemical_name_systematic
;
?
;
_space_group_IT_number 2
_symmetry_cell_setting triclinic
_symmetry_space_group_name_Hall '-P 1'
_symmetry_space_group_name_H-M 'P -1'
_atom_sites_solution_hydrogens geom
_atom_sites_solution_primary direct
_atom_sites_solution_secondary difmap
_audit_creation_method SHELXL-97
_cell_angle_alpha 96.1665(2)
_cell_angle_beta 96.5247(6)
_cell_angle_gamma 96.2454(5)
_cell_formula_units_Z 2
_cell_length_a 11.7811(2)
_cell_length_b 16.6703(3)
_cell_length_c 19.1074(2)
_cell_measurement_temperature 173(2)
_cell_measurement_theta_max 25.0
_cell_measurement_theta_min 2.0
_cell_volume 3678.80(10)
_computing_cell_refinement 'Bruker SMART'
_computing_data_collection 'Bruker SMART'
_computing_data_reduction 'Bruker SHELXTL'
_computing_molecular_graphics 'Bruker SHELXTL'
_computing_publication_material 'Bruker SHELXTL'
_computing_structure_refinement 'SHELXL-97 (Sheldrick, 1997)'
_computing_structure_solution 'SHELXS-97 (Sheldrick, 1990)'
_diffrn_ambient_temperature 173(2)
_diffrn_measured_fraction_theta_full 0.412
_diffrn_measured_fraction_theta_max 0.412
_diffrn_measurement_device_type 'CCD area detector'
_diffrn_measurement_method 'phi and omega scans'
_diffrn_radiation_monochromator graphite
_diffrn_radiation_source 'fine-focus sealed tube'
_diffrn_radiation_type MoK\a
_diffrn_radiation_wavelength 0.71073
_diffrn_reflns_av_R_equivalents 0.0755
_diffrn_reflns_av_sigmaI/netI 0.0609
_diffrn_reflns_limit_h_max 6
_diffrn_reflns_limit_h_min -12
_diffrn_reflns_limit_k_max 18
_diffrn_reflns_limit_k_min -8
_diffrn_reflns_limit_l_max 5
_diffrn_reflns_limit_l_min -23
_diffrn_reflns_number 14528
_diffrn_reflns_theta_full 26.55
_diffrn_reflns_theta_max 26.55
_diffrn_reflns_theta_min 2.02
_exptl_absorpt_coefficient_mu 1.311
_exptl_absorpt_correction_T_max 0.9743
_exptl_absorpt_correction_T_min 0.7353
_exptl_absorpt_correction_type empirical
_exptl_absorpt_process_details 'SADABS, Sheldrick, 98'
_exptl_crystal_colour Green
_exptl_crystal_density_diffrn 1.633
_exptl_crystal_density_method 'not measured'
_exptl_crystal_description Plate
_exptl_crystal_F_000 1840
_exptl_crystal_size_max 0.25
_exptl_crystal_size_mid 0.20
_exptl_crystal_size_min 0.02
_refine_diff_density_max 1.163
_refine_diff_density_min -0.816
_refine_diff_density_rms 0.148
_refine_ls_extinction_method none
_refine_ls_goodness_of_fit_ref 2.024
_refine_ls_hydrogen_treatment mixed
_refine_ls_matrix_type full
_refine_ls_number_parameters 549
_refine_ls_number_reflns 6317
_refine_ls_number_restraints 0
_refine_ls_restrained_S_all 2.024
_refine_ls_R_factor_all 0.1413
_refine_ls_R_factor_gt 0.1070
_refine_ls_shift/su_max 0.112
_refine_ls_shift/su_mean 0.005
_refine_ls_structure_factor_coef Fsqd
_refine_ls_weighting_details 'calc w=1/[\s^2^(Fo^2^)+(0.1000P)^2^+0.0000P] where P=(Fo^2^+2Fc^2^)/3'
_refine_ls_weighting_scheme calc
_refine_ls_wR_factor_gt 0.2743
_refine_ls_wR_factor_ref 0.2988
_reflns_number_gt 4718
_reflns_number_total 6317
_reflns_threshold_expression >2sigma(I)
_cod_data_source_file b103164n.txt
_cod_data_source_block complex_7
_cod_depositor_comments
;
The following automatic conversions were performed:
'_symmetry_cell_setting' value 'Triclinic' changed to 'triclinic'
according to '/home/saulius/struct/CIF-dictionaries/cif_core.dic'
dictionary named 'cif_core.dic' version 2.4.1 from
2010-06-29.

'_exptl_absorpt_correction_type' value 'Empirical' changed to
'empirical' according to
'/home/saulius/struct/CIF-dictionaries/cif_core.dic' dictionary named
'cif_core.dic' version 2.4.1 from 2010-06-29.

Automatic conversion script
Id: cif_fix_enum 1527 2010-12-29 10:47:43Z saulius 
;
_cod_original_cell_volume 3678.78(12)
_cod_original_sg_symbol_H-M P-1
_cod_database_code 7010749

loop_
_symmetry_equiv_pos_as_xyz
'x, y, z'
'-x, -y, -z'

loop_
_atom_site_label
_atom_site_type_symbol
_atom_site_fract_x
_atom_site_fract_y
_atom_site_fract_z
_atom_site_U_iso_or_equiv
_atom_site_adp_type
_atom_site_occupancy
_atom_site_symmetry_multiplicity
_atom_site_calc_flag
_atom_site_refinement_flags
_atom_site_disorder_assembly
_atom_site_disorder_group
Cu1 Cu 1.33142(17) 0.45704(12) 1.26292(8) 0.0281(8) Uani 1 1 d . . .
Cu2 Cu 1.31502(17) 0.27147(12) 1.15730(8) 0.0267(8) Uani 1 1 d . . .
Cu3 Cu 1.34207(18) 0.10401(13) 1.20204(9) 0.0311(8) Uani 1 1 d . . .
Cu4 Cu 1.17340(18) -0.03404(12) 1.27552(9) 0.0324(8) Uani 1 1 d . . .
O1 O 1.2334(8) 0.1660(6) 1.1145(4) 0.026(3) Uani 1 1 d . . .
O2 O 1.3911(9) 0.3832(6) 1.1957(4) 0.026(3) Uani 1 1 d . . .
O3 O 1.2223(9) 0.2694(6) 1.2350(4) 0.026(3) Uani 1 1 d . . .
O4 O 1.2542(8) 0.1499(6) 1.2718(5) 0.026(3) Uani 1 1 d . . .
O5 O 1.4563(10) 0.1973(6) 1.2235(5) 0.028(3) Uani 1 1 d . . .
O6 O 1.2534(9) -0.0054(7) 1.1972(5) 0.035(2) Uiso 1 1 d . . .
N1 N 1.3857(11) 0.2864(8) 1.0748(5) 0.026(3) Uiso 1 1 d . . .
N2 N 1.4875(10) 0.5389(8) 1.2828(5) 0.024(3) Uiso 1 1 d . . .
N3 N 1.2752(12) 0.5370(8) 1.3345(6) 0.037(3) Uiso 1 1 d . . .
N4 N 1.3460(10) 0.3940(8) 1.3550(5) 0.026(3) Uiso 1 1 d . . .
N5 N 1.1706(11) 0.4647(8) 1.2099(6) 0.029(3) Uiso 1 1 d . . .
N6 N 1.4325(13) 0.0509(9) 1.1391(6) 0.037(3) Uiso 1 1 d . . .
N7 N 1.1011(12) -0.1523(9) 1.2256(6) 0.039(3) Uiso 1 1 d . . .
N8 N 1.0820(13) -0.0621(10) 1.3590(6) 0.047(4) Uiso 1 1 d . . .
N9 N 1.0353(11) 0.0361(8) 1.2604(5) 0.031(3) Uiso 1 1 d . . .
N10 N 1.3080(13) -0.0019(8) 1.3557(6) 0.036(3) Uiso 1 1 d . . .
C1 C 1.2335(14) 0.1326(11) 1.0479(7) 0.029(3) Uiso 1 1 d . . .
C2 C 1.1598(16) 0.0605(12) 1.0258(8) 0.046(4) Uiso 1 1 d . . .
H2A H 1.1106 0.0388 1.0571 0.055 Uiso 1 1 calc R . .
C3 C 1.1589(15) 0.0204(12) 0.9577(8) 0.046(4) Uiso 1 1 d . . .
H3A H 1.1084 -0.0283 0.9427 0.055 Uiso 1 1 calc R . .
C4 C 1.2312(16) 0.0510(12) 0.9114(8) 0.044(4) Uiso 1 1 d . . .
H4A H 1.2313 0.0223 0.8657 0.053 Uiso 1 1 calc R . .
C5 C 1.3017(16) 0.1220(12) 0.9315(8) 0.045(4) Uiso 1 1 d . . .
H5A H 1.3503 0.1426 0.8996 0.053 Uiso 1 1 calc R . .
C6 C 1.3032(15) 0.1653(11) 0.9997(7) 0.035(4) Uiso 1 1 d . . .
C7 C 1.3766(14) 0.2407(10) 1.0156(7) 0.031(3) Uiso 1 1 d . . .
H7A H 1.4212 0.2578 0.9803 0.037 Uiso 1 1 calc R . .
C8 C 1.4705(13) 0.3613(10) 1.0840(6) 0.025(3) Uiso 1 1 d . . .
H8A H 1.4713 0.3845 1.0385 0.030 Uiso 1 1 calc R . .
H8B H 1.5487 0.3478 1.0990 0.030 Uiso 1 1 calc R . .
C9 C 1.4362(14) 0.4221(10) 1.1395(6) 0.030(3) Uiso 1 1 d . . .
H9A H 1.3752 0.4514 1.1165 0.036 Uiso 1 1 calc R . .
C10 C 1.5418(14) 0.4836(11) 1.1673(7) 0.039(4) Uiso 1 1 d . . .
H10A H 1.5988 0.4546 1.1934 0.046 Uiso 1 1 calc R . .
H10B H 1.5761 0.5012 1.1256 0.046 Uiso 1 1 calc R . .
C11 C 1.5274(15) 0.5587(10) 1.2146(7) 0.036(4) Uiso 1 1 d . . .
H11A H 1.6018 0.5942 1.2248 0.044 Uiso 1 1 calc R . .
H11B H 1.4707 0.5890 1.1897 0.044 Uiso 1 1 calc R . .
C12 C 1.7458(9) 0.6110(6) 1.3446(5) 0.041(4) Uiso 1 1 d G . .
H12A H 1.6991 0.6494 1.3273 0.049 Uiso 1 1 calc R . .
C13 C 1.8604(10) 0.6355(6) 1.3716(5) 0.054(5) Uiso 1 1 d G . .
H13A H 1.8920 0.6906 1.3728 0.065 Uiso 1 1 calc R . .
C14 C 1.9288(7) 0.5792(7) 1.3968(5) 0.063(5) Uiso 1 1 d G . .
H14A H 2.0071 0.5959 1.4153 0.076 Uiso 1 1 calc R . .
C15 C 1.8825(9) 0.4986(7) 1.3951(5) 0.060(5) Uiso 1 1 d G . .
H15A H 1.9292 0.4602 1.4123 0.071 Uiso 1 1 calc R . .
C16 C 1.7679(9) 0.4742(5) 1.3681(5) 0.045(4) Uiso 1 1 d G . .
H16A H 1.7363 0.4191 1.3668 0.053 Uiso 1 1 calc R . .
C17 C 1.6996(7) 0.5304(7) 1.3428(5) 0.035(4) Uiso 1 1 d G . .
C18 C 1.5704(13) 0.4979(10) 1.3255(7) 0.034(4) Uiso 1 1 d . . .
H18A H 1.5661 0.4418 1.3015 0.041 Uiso 1 1 calc R . .
H18B H 1.5407 0.4934 1.3715 0.041 Uiso 1 1 calc R . .
C19 C 1.4591(15) 0.6149(11) 1.3244(7) 0.038(4) Uiso 1 1 d . . .
H19A H 1.4248 0.6501 1.2913 0.046 Uiso 1 1 calc R . .
H19B H 1.5306 0.6456 1.3508 0.046 Uiso 1 1 calc R . .
C20 C 1.3750(16) 0.5934(12) 1.3762(8) 0.050(4) Uiso 1 1 d . . .
H20A H 1.4128 0.5662 1.4145 0.060 Uiso 1 1 calc R . .
H20B H 1.3476 0.6432 1.3980 0.060 Uiso 1 1 calc R . .
C21 C 1.2177(15) 0.4886(10) 1.3862(8) 0.040(4) Uiso 1 1 d . . .
H21A H 1.2099 0.5250 1.4294 0.049 Uiso 1 1 calc R . .
H21B H 1.1398 0.4641 1.3643 0.049 Uiso 1 1 calc R . .
C22 C 1.2891(14) 0.4228(10) 1.4056(7) 0.030(3) Uiso 1 1 d . . .
C23 C 1.2929(15) 0.3948(11) 1.4698(8) 0.046(4) Uiso 1 1 d . . .
H23A H 1.2496 0.4169 1.5046 0.055 Uiso 1 1 calc R . .
C24 C 1.3588(15) 0.3349(11) 1.4843(8) 0.040(4) Uiso 1 1 d . . .
H24A H 1.3634 0.3156 1.5294 0.049 Uiso 1 1 calc R . .
C25 C 1.4191(15) 0.3024(11) 1.4319(7) 0.042(4) Uiso 1 1 d . . .
H25A H 1.4668 0.2611 1.4405 0.050 Uiso 1 1 calc R . .
C26 C 1.4076(14) 0.3320(10) 1.3662(7) 0.036(4) Uiso 1 1 d . . .
H26A H 1.4439 0.3081 1.3286 0.043 Uiso 1 1 calc R . .
C27 C 1.1890(14) 0.5831(10) 1.2964(7) 0.038(4) Uiso 1 1 d . . .
H27A H 1.1380 0.6048 1.3297 0.046 Uiso 1 1 calc R . .
H27B H 1.2292 0.6293 1.2769 0.046 Uiso 1 1 calc R . .
C28 C 1.1195(14) 0.5249(11) 1.2374(7) 0.032(3) Uiso 1 1 d . . .
C29 C 1.0051(14) 0.5395(11) 1.2125(7) 0.041(4) Uiso 1 1 d . . .
H29A H 0.9685 0.5825 1.2333 0.049 Uiso 1 1 calc R . .
C30 C 0.9514(15) 0.4830(11) 1.1533(7) 0.039(4) Uiso 1 1 d . . .
H30A H 0.8752 0.4887 1.1341 0.047 Uiso 1 1 calc R . .
C31 C 1.0026(14) 0.4223(11) 1.1232(7) 0.036(4) Uiso 1 1 d . . .
H31A H 0.9639 0.3859 1.0840 0.044 Uiso 1 1 calc R . .
C32 C 1.1192(15) 0.4143(11) 1.1530(7) 0.042(4) Uiso 1 1 d . . .
H32A H 1.1592 0.3733 1.1321 0.050 Uiso 1 1 calc R . .
C33 C 1.2106(15) 0.2149(11) 1.2754(7) 0.032(4) Uiso 1 1 d . . .
C34 C 1.1367(15) 0.2312(11) 1.3333(7) 0.045(4) Uiso 1 1 d . . .
H34A H 1.1089 0.2842 1.3304 0.067 Uiso 1 1 calc R . .
H34B H 1.1822 0.2314 1.3796 0.067 Uiso 1 1 calc R . .
H34C H 1.0709 0.1886 1.3276 0.067 Uiso 1 1 calc R . .
C35 C 1.5534(17) 0.2108(11) 1.1965(7) 0.029(3) Uiso 1 1 d . . .
C36 C 1.6322(16) 0.2767(12) 1.2234(8) 0.046(4) Uiso 1 1 d . . .
H36A H 1.6205 0.3077 1.2661 0.055 Uiso 1 1 calc R . .
C37 C 1.7305(17) 0.3008(12) 1.1904(8) 0.050(4) Uiso 1 1 d . . .
H37A H 1.7820 0.3477 1.2099 0.060 Uiso 1 1 calc R . .
C38 C 1.7502(17) 0.2536(12) 1.1281(8) 0.049(4) Uiso 1 1 d . . .
H38A H 1.8129 0.2702 1.1036 0.059 Uiso 1 1 calc R . .
C39 C 1.6784(16) 0.1839(12) 1.1032(8) 0.047(4) Uiso 1 1 d . . .
H39A H 1.6930 0.1509 1.0623 0.057 Uiso 1 1 calc R . .
C40 C 1.5822(15) 0.1606(11) 1.1382(7) 0.033(4) Uiso 1 1 d . . .
C41 C 1.5222(16) 0.0808(12) 1.1125(8) 0.042(4) Uiso 1 1 d . . .
H41A H 1.5493 0.0491 1.0750 0.051 Uiso 1 1 calc R . .
C42 C 1.3802(17) -0.0340(12) 1.1122(8) 0.055(5) Uiso 1 1 d . . .
H42A H 1.3250 -0.0339 1.0691 0.066 Uiso 1 1 calc R . .
H42B H 1.4410 -0.0675 1.0996 0.066 Uiso 1 1 calc R . .
C43 C 1.3203(15) -0.0685(11) 1.1675(8) 0.041(4) Uiso 1 1 d . . .
H43A H 1.3796 -0.0791 1.2061 0.049 Uiso 1 1 calc R . .
C44 C 1.2457(16) -0.1487(12) 1.1395(8) 0.050(5) Uiso 1 1 d . . .
H44A H 1.1844 -0.1375 1.1032 0.060 Uiso 1 1 calc R . .
H44B H 1.2940 -0.1850 1.1152 0.060 Uiso 1 1 calc R . .
C45 C 1.1909(15) -0.1930(11) 1.1916(8) 0.041(4) Uiso 1 1 d . . .
H45A H 1.2514 -0.2019 1.2294 0.049 Uiso 1 1 calc R . .
H45B H 1.1555 -0.2471 1.1679 0.049 Uiso 1 1 calc R . .
C46 C 0.9581(9) -0.2689(9) 1.0797(6) 0.061(5) Uiso 1 1 d G . .
H46A H 1.0263 -0.2504 1.0611 0.073 Uiso 1 1 calc R . .
C47 C 0.8900(12) -0.3395(8) 1.0476(5) 0.062(5) Uiso 1 1 d G . .
H47A H 0.9117 -0.3692 1.0070 0.075 Uiso 1 1 calc R . .
C48 C 0.7902(11) -0.3666(7) 1.0748(6) 0.055(5) Uiso 1 1 d G . .
H48A H 0.7436 -0.4148 1.0528 0.066 Uiso 1 1 calc R . .
C49 C 0.7584(9) -0.3232(9) 1.1342(6) 0.069(6) Uiso 1 1 d G . .
H49A H 0.6901 -0.3417 1.1528 0.083 Uiso 1 1 calc R . .
C50 C 0.8264(12) -0.2526(8) 1.1664(5) 0.073(6) Uiso 1 1 d G . .
H50A H 0.8047 -0.2229 1.2069 0.087 Uiso 1 1 calc R . .
C51 C 0.9263(12) -0.2255(6) 1.1391(6) 0.045(4) Uiso 1 1 d G . .
C52 C 0.9988(15) -0.1462(11) 1.1737(7) 0.042(4) Uiso 1 1 d . . .
H52A H 1.0258 -0.1165 1.1354 0.050 Uiso 1 1 calc R . .
H52B H 0.9477 -0.1124 1.1982 0.050 Uiso 1 1 calc R . .
C53 C 1.0694(17) -0.1959(13) 1.2865(9) 0.059(5) Uiso 1 1 d . . .
H53A H 1.0162 -0.2458 1.2685 0.071 Uiso 1 1 calc R . .
H53B H 1.1394 -0.2120 1.3124 0.071 Uiso 1 1 calc R . .
C54 C 1.0144(17) -0.1429(13) 1.3344(9) 0.056(5) Uiso 1 1 d . . .
H54A H 1.0004 -0.1707 1.3764 0.067 Uiso 1 1 calc R . .
H54B H 0.9386 -0.1345 1.3100 0.067 Uiso 1 1 calc R . .
C55 C 1.0143(16) 0.0037(11) 1.3759(8) 0.046(4) Uiso 1 1 d . . .
H55A H 1.0623 0.0463 1.4102 0.055 Uiso 1 1 calc R . .
H55B H 0.9479 -0.0173 1.3989 0.055 Uiso 1 1 calc R . .
C56 C 0.9714(15) 0.0406(11) 1.3117(8) 0.041(4) Uiso 1 1 d . . .
C57 C 0.8709(18) 0.0794(12) 1.3066(9) 0.065(5) Uiso 1 1 d . . .
H57A H 0.8205 0.0775 1.3419 0.078 Uiso 1 1 calc R . .
C58 C 0.8488(16) 0.1195(11) 1.2495(8) 0.051(5) Uiso 1 1 d . . .
H58A H 0.7826 0.1473 1.2448 0.061 Uiso 1 1 calc R . .
C59 C 0.9211(15) 0.1201(11) 1.1987(7) 0.041(4) Uiso 1 1 d . . .
H59A H 0.9073 0.1500 1.1597 0.049 Uiso 1 1 calc R . .
C60 C 1.0140(13) 0.0774(9) 1.2044(7) 0.030(3) Uiso 1 1 d . . .
H60A H 1.0638 0.0768 1.1686 0.036 Uiso 1 1 calc R . .
C61 C 1.1718(15) -0.0696(11) 1.4197(8) 0.045(4) Uiso 1 1 d . . .
H61A H 1.1390 -0.0612 1.4650 0.053 Uiso 1 1 calc R . .
H61B H 1.1954 -0.1249 1.4148 0.053 Uiso 1 1 calc R . .
C62 C 1.2744(15) -0.0082(11) 1.4208(7) 0.039(4) Uiso 1 1 d . . .
C63 C 1.3392(16) 0.0318(11) 1.4830(8) 0.047(4) Uiso 1 1 d . . .
H63A H 1.3156 0.0257 1.5283 0.056 Uiso 1 1 calc R . .
C64 C 1.4376(17) 0.0799(12) 1.4762(8) 0.050(5) Uiso 1 1 d . . .
H64A H 1.4811 0.1107 1.5170 0.060 Uiso 1 1 calc R . .
C65 C 1.4734(18) 0.0841(12) 1.4130(9) 0.061(5) Uiso 1 1 d . . .
H65A H 1.5437 0.1162 1.4093 0.073 Uiso 1 1 calc R . .
C66 C 1.4077(16) 0.0415(11) 1.3518(7) 0.039(4) Uiso 1 1 d . . .
H66A H 1.4351 0.0437 1.3071 0.047 Uiso 1 1 calc R . .
P1 P 0.2847(4) 0.6155(3) 0.0436(2) 0.0344(18) Uani 1 1 d . . .
F1 F 0.2122(11) 0.5340(7) 0.0511(6) 0.071(4) Uani 1 1 d . . .
F2 F 0.1716(9) 0.6596(7) 0.0338(5) 0.067(4) Uani 1 1 d . . .
F3 F 0.3603(9) 0.6995(6) 0.0380(4) 0.051(3) Uani 1 1 d . . .
F4 F 0.4015(9) 0.5734(6) 0.0533(4) 0.060(4) Uani 1 1 d . . .
F5 F 0.2756(8) 0.5924(6) -0.0405(4) 0.043(3) Uani 1 1 d . . .
F6 F 0.2916(9) 0.6405(7) 0.1281(4) 0.060(4) Uani 1 1 d . . .
P2 P 0.7950(5) 0.2611(4) 0.4725(2) 0.044(2) Uani 1 1 d . . .
F7 F 0.6872(15) 0.2263(11) 0.5054(9) 0.140(7) Uani 1 1 d . . .
F8 F 0.8087(19) 0.1710(9) 0.4553(6) 0.164(9) Uani 1 1 d . . .
F9 F 0.8970(17) 0.2958(13) 0.4424(10) 0.178(9) Uani 1 1 d . . .
F10 F 0.7749(19) 0.3506(8) 0.4909(7) 0.162(9) Uani 1 1 d . . .
F11 F 0.8568(13) 0.2642(7) 0.5497(6) 0.117(6) Uani 1 1 d . . .
F12 F 0.7270(19) 0.2577(9) 0.3981(6) 0.181(9) Uani 1 1 d . . .
P3 P 0.3821(8) -0.8497(5) 0.6923(3) 0.079(3) Uani 1 1 d . . .
F13 F 0.3953(17) -0.9334(13) 0.6550(9) 0.145(6) Uiso 1 1 d . . .
F14 F 0.380(2) -0.8073(9) 0.6215(7) 0.174(9) Uani 1 1 d . . .
F15 F 0.3827(19) -0.7687(11) 0.7317(8) 0.164(9) Uani 1 1 d . . .
F16 F 0.374(3) -0.8846(10) 0.7580(9) 0.33(2) Uani 1 1 d . . .
F17 F 0.259(4) -0.874(2) 0.671(2) 0.336(18) Uiso 1 1 d . . .
F18 F 0.5141(18) -0.833(2) 0.6905(15) 0.298(19) Uani 1 1 d . . .
O7 O 1.112(3) 0.153(2) 1.5128(18) 0.290(16) Uiso 1 1 d . . .

loop_
_atom_site_aniso_label
_atom_site_aniso_U_11
_atom_site_aniso_U_22
_atom_site_aniso_U_33
_atom_site_aniso_U_23
_atom_site_aniso_U_13
_atom_site_aniso_U_12
Cu1 0.0282(16) 0.0252(17) 0.0295(9) -0.0003(10) 0.0002(9) 0.0040(13)
Cu2 0.0309(16) 0.0225(19) 0.0262(8) -0.0003(10) 0.0030(9) 0.0043(14)
Cu3 0.0332(17) 0.0256(19) 0.0335(9) -0.0005(10) 0.0046(10) 0.0024(15)
Cu4 0.0456(17) 0.0170(17) 0.0348(9) 0.0023(10) 0.0031(10) 0.0078(13)
O1 0.024(8) 0.024(9) 0.025(4) -0.002(5) 0.000(5) -0.012(7)
O2 0.028(8) 0.018(9) 0.029(4) 0.010(5) 0.001(5) -0.019(7)
O3 0.026(8) 0.029(8) 0.028(4) 0.006(5) 0.015(5) 0.007(7)
O4 0.012(7) 0.024(9) 0.044(5) 0.004(6) 0.007(5) 0.003(7)
O5 0.020(9) 0.017(9) 0.048(5) 0.008(6) 0.009(6) -0.004(8)
P1 0.039(4) 0.030(5) 0.037(2) -0.002(3) 0.011(2) 0.016(4)
F1 0.077(11) 0.046(10) 0.099(8) 0.008(7) 0.064(8) -0.006(9)
F2 0.054(8) 0.075(10) 0.074(6) 0.003(6) 0.005(6) 0.033(8)
F3 0.070(9) 0.012(8) 0.060(5) -0.011(5) -0.010(5) -0.006(7)
F4 0.077(9) 0.067(9) 0.052(5) 0.023(6) 0.020(5) 0.055(7)
F5 0.051(8) 0.033(8) 0.040(4) -0.015(5) 0.001(5) 0.008(6)
F6 0.071(9) 0.078(10) 0.038(5) -0.001(5) 0.021(5) 0.030(8)
P2 0.057(5) 0.038(5) 0.038(2) 0.007(3) 0.006(3) 0.013(4)
F7 0.107(15) 0.150(18) 0.166(14) 0.042(13) 0.038(12) -0.013(13)
F8 0.37(3) 0.083(13) 0.078(9) 0.020(9) 0.072(13) 0.136(16)
F9 0.16(2) 0.19(2) 0.217(19) 0.083(16) 0.140(18) -0.001(17)
F10 0.37(3) 0.058(12) 0.095(10) 0.031(9) 0.077(13) 0.107(15)
F11 0.174(14) 0.064(10) 0.084(7) 0.022(7) -0.069(8) -0.042(10)
F12 0.33(3) 0.104(13) 0.077(8) 0.034(9) -0.094(12) -0.016(15)
P3 0.133(9) 0.036(6) 0.064(3) -0.023(4) -0.013(4) 0.040(5)
F14 0.35(3) 0.078(13) 0.088(9) 0.005(9) -0.028(13) 0.070(15)
F15 0.29(3) 0.076(15) 0.107(10) -0.009(10) 0.080(13) -0.094(16)
F16 0.86(7) 0.081(15) 0.105(12) 0.015(10) 0.24(3) 0.08(2)
F18 0.074(17) 0.54(5) 0.36(3) 0.25(4) 0.10(2) 0.12(3)

loop_
_atom_type_symbol
_atom_type_description
_atom_type_scat_dispersion_real
_atom_type_scat_dispersion_imag
_atom_type_scat_source
C C 0.0033 0.0016 'International Tables Vol C Tables 4.2.6.8 and 6.1.1.4'
H H 0.0000 0.0000 'International Tables Vol C Tables 4.2.6.8 and 6.1.1.4'
N N 0.0061 0.0033 'International Tables Vol C Tables 4.2.6.8 and 6.1.1.4'
O O 0.0106 0.0060 'International Tables Vol C Tables 4.2.6.8 and 6.1.1.4'
F F 0.0171 0.0103 'International Tables Vol C Tables 4.2.6.8 and 6.1.1.4'
P P 0.1023 0.0942 'International Tables Vol C Tables 4.2.6.8 and 6.1.1.4'
Cu Cu 0.3201 1.2651 'International Tables Vol C Tables 4.2.6.8 and 6.1.1.4'

loop_
_geom_angle_atom_site_label_1
_geom_angle_atom_site_label_2
_geom_angle_atom_site_label_3
_geom_angle
_geom_angle_site_symmetry_1
_geom_angle_site_symmetry_3
_geom_angle_publ_flag
O2 Cu1 N3 177.7(5) . . ?
O2 Cu1 N5 101.1(5) . . ?
N3 Cu1 N5 80.8(5) . . ?
O2 Cu1 N2 93.6(5) . . ?
N3 Cu1 N2 84.2(5) . . ?
N5 Cu1 N2 132.8(4) . . ?
O2 Cu1 N4 100.7(4) . . ?
N3 Cu1 N4 79.4(5) . . ?
N5 Cu1 N4 119.8(5) . . ?
N2 Cu1 N4 100.8(4) . . ?
N1 Cu2 O3 169.2(4) . . ?
N1 Cu2 O1 92.1(5) . . ?
O3 Cu2 O1 89.6(4) . . ?
N1 Cu2 O2 86.3(5) . . ?
O3 Cu2 O2 91.2(4) . . ?
O1 Cu2 O2 175.7(3) . . ?
N1 Cu2 Cu3 110.9(4) . . ?
O3 Cu2 Cu3 78.4(3) . . ?
O1 Cu2 Cu3 51.4(2) . . ?
O2 Cu2 Cu3 132.9(2) . . ?
N6 Cu3 O5 91.7(6) . . ?
N6 Cu3 O4 174.4(4) . . ?
O5 Cu3 O4 90.1(5) . . ?
N6 Cu3 O6 84.7(6) . . ?
O5 Cu3 O6 164.6(4) . . ?
O4 Cu3 O6 92.1(5) . . ?
N6 Cu3 O1 96.4(4) . . ?
O5 Cu3 O1 92.3(3) . . ?
O4 Cu3 O1 88.8(3) . . ?
O6 Cu3 O1 102.9(4) . . ?
N6 Cu3 Cu2 108.0(4) . . ?
O5 Cu3 Cu2 54.7(3) . . ?
O4 Cu3 Cu2 77.3(3) . . ?
O6 Cu3 Cu2 140.5(3) . . ?
O1 Cu3 Cu2 40.0(3) . . ?
O6 Cu4 N10 98.2(5) . . ?
O6 Cu4 N8 177.7(5) . . ?
N10 Cu4 N8 83.2(5) . . ?
O6 Cu4 N9 98.7(4) . . ?
N10 Cu4 N9 122.5(5) . . ?
N8 Cu4 N9 79.0(5) . . ?
O6 Cu4 N7 95.3(5) . . ?
N10 Cu4 N7 129.2(5) . . ?
N8 Cu4 N7 85.2(6) . . ?
N9 Cu4 N7 103.2(5) . . ?
C1 O1 Cu2 125.9(10) . . ?
C1 O1 Cu3 114.8(9) . . ?
Cu2 O1 Cu3 88.6(3) . . ?
C9 O2 Cu1 113.1(9) . . ?
C9 O2 Cu2 109.4(8) . . ?
Cu1 O2 Cu2 124.8(5) . . ?
C33 O3 Cu2 127.4(11) . . ?
C33 O4 Cu3 129.9(10) . . ?
C35 O5 Cu3 128.1(12) . . ?
C43 O6 Cu4 115.0(8) . . ?
C43 O6 Cu3 109.9(9) . . ?
Cu4 O6 Cu3 120.2(6) . . ?
C7 N1 C8 116.8(13) . . ?
C7 N1 Cu2 130.3(13) . . ?
C8 N1 Cu2 112.8(8) . . ?
C18 N2 C11 112.9(12) . . ?
C18 N2 C19 111.4(10) . . ?
C11 N2 C19 109.9(11) . . ?
C18 N2 Cu1 105.9(9) . . ?
C11 N2 Cu1 110.5(9) . . ?
C19 N2 Cu1 106.0(9) . . ?
C27 N3 C20 111.9(13) . . ?
C27 N3 C21 109.7(13) . . ?
C20 N3 C21 107.7(11) . . ?
C27 N3 Cu1 109.1(9) . . ?
C20 N3 Cu1 110.8(11) . . ?
C21 N3 Cu1 107.5(10) . . ?
C22 N4 C26 118.9(11) . . ?
C22 N4 Cu1 113.6(9) . . ?
C26 N4 Cu1 127.5(11) . . ?
C28 N5 C32 121.1(14) . . ?
C28 N5 Cu1 113.8(10) . . ?
C32 N5 Cu1 125.1(12) . . ?
C41 N6 C42 118.4(17) . . ?
C41 N6 Cu3 129.2(15) . . ?
C42 N6 Cu3 112.0(12) . . ?
C45 N7 C52 112.1(12) . . ?
C45 N7 C53 109.2(12) . . ?
C52 N7 C53 112.2(14) . . ?
C45 N7 Cu4 109.5(11) . . ?
C52 N7 Cu4 110.1(10) . . ?
C53 N7 Cu4 103.3(10) . . ?
C55 N8 C54 115.4(15) . . ?
C55 N8 C61 111.6(13) . . ?
C54 N8 C61 109.6(13) . . ?
C55 N8 Cu4 108.4(10) . . ?
C54 N8 Cu4 105.6(10) . . ?
C61 N8 Cu4 105.5(11) . . ?
C56 N9 C60 120.0(13) . . ?
C56 N9 Cu4 115.2(9) . . ?
C60 N9 Cu4 124.8(11) . . ?
C66 N10 C62 118.3(14) . . ?
C66 N10 Cu4 127.0(9) . . ?
C62 N10 Cu4 112.1(12) . . ?
O1 C1 C2 116.7(14) . . ?
O1 C1 C6 124.1(17) . . ?
C2 C1 C6 119.2(15) . . ?
C3 C2 C1 119.8(17) . . ?
C4 C3 C2 120.8(19) . . ?
C5 C4 C3 120.2(17) . . ?
C4 C5 C6 120.6(17) . . ?
C1 C6 C5 119.3(18) . . ?
C1 C6 C7 123.7(15) . . ?
C5 C6 C7 117.0(15) . . ?
N1 C7 C6 123.6(15) . . ?
N1 C8 C9 108.7(13) . . ?
O2 C9 C8 111.6(12) . . ?
O2 C9 C10 111.7(10) . . ?
C8 C9 C10 107.9(14) . . ?
C11 C10 C9 119.0(15) . . ?
N2 C11 C10 111.8(13) . . ?
C13 C12 C17 120.0 . . ?
C12 C13 C14 120.0 . . ?
C15 C14 C13 120.0 . . ?
C14 C15 C16 120.0 . . ?
C17 C16 C15 120.0 . . ?
C16 C17 C12 120.0 . . ?
C16 C17 C18 114.1(9) . . ?
C12 C17 C18 125.2(9) . . ?
N2 C18 C17 123.1(12) . . ?
N2 C19 C20 110.7(14) . . ?
N3 C20 C19 107.1(13) . . ?
C22 C21 N3 109.4(14) . . ?
N4 C22 C23 122.9(14) . . ?
N4 C22 C21 114.6(11) . . ?
C23 C22 C21 122.6(16) . . ?
C22 C23 C24 119.9(18) . . ?
C23 C24 C25 118.9(14) . . ?
C24 C25 C26 118.1(15) . . ?
N4 C26 C25 121.2(16) . . ?
C28 C27 N3 107.6(13) . . ?
N5 C28 C29 124.0(15) . . ?
N5 C28 C27 117.0(14) . . ?
C29 C28 C27 119.0(16) . . ?
C30 C29 C28 113.4(17) . . ?
C31 C30 C29 123.8(16) . . ?
C30 C31 C32 117.5(16) . . ?
N5 C32 C31 120.1(17) . . ?
O4 C33 O3 126.4(16) . . ?
O4 C33 C34 117.8(13) . . ?
O3 C33 C34 115.8(15) . . ?
O5 C35 C36 120.7(18) . . ?
O5 C35 C40 123.1(18) . . ?
C36 C35 C40 116.2(19) . . ?
C35 C36 C37 123.0(19) . . ?
C38 C37 C36 119(2) . . ?
C39 C38 C37 119.5(19) . . ?
C38 C39 C40 120.3(19) . . ?
C35 C40 C39 121.5(19) . . ?
C35 C40 C41 123.6(18) . . ?
C39 C40 C41 114.9(17) . . ?
N6 C41 C40 122.1(18) . . ?
C43 C42 N6 109.2(15) . . ?
C42 C43 O6 107.0(14) . . ?
C42 C43 C44 112.2(15) . . ?
O6 C43 C44 112.9(15) . . ?
C45 C44 C43 117.0(14) . . ?
C44 C45 N7 115.4(14) . . ?
C47 C46 C51 120.0 . . ?
C48 C47 C46 120.0 . . ?
C47 C48 C49 120.0 . . ?
C50 C49 C48 120.0 . . ?
C51 C50 C49 120.0 . . ?
C50 C51 C46 120.0 . . ?
C50 C51 C52 119.6(12) . . ?
C46 C51 C52 120.4(12) . . ?
N7 C52 C51 117.8(12) . . ?
C54 C53 N7 109.7(15) . . ?
C53 C54 N8 114.4(17) . . ?
N8 C55 C56 112.3(14) . . ?
N9 C56 C57 121.6(13) . . ?
N9 C56 C55 115.1(15) . . ?
C57 C56 C55 123.2(16) . . ?
C58 C57 C56 117.7(19) . . ?
C57 C58 C59 120.2(18) . . ?
C58 C59 C60 119.6(14) . . ?
N9 C60 C59 120.5(15) . . ?
C62 C61 N8 110.5(12) . . ?
N10 C62 C63 122.3(18) . . ?
N10 C62 C61 113.5(14) . . ?
C63 C62 C61 123.8(15) . . ?
C64 C63 C62 117.3(16) . . ?
C65 C64 C63 120.9(19) . . ?
C64 C65 C66 120(2) . . ?
N10 C66 C65 120.8(16) . . ?
F1 P1 F2 91.2(7) . . ?
F1 P1 F3 178.5(5) . . ?
F2 P1 F3 89.3(6) . . ?
F1 P1 F5 91.2(6) . . ?
F2 P1 F5 90.3(5) . . ?
F3 P1 F5 90.3(5) . . ?
F1 P1 F4 90.5(7) . . ?
F2 P1 F4 178.3(7) . . ?
F3 P1 F4 89.1(6) . . ?
F5 P1 F4 89.7(5) . . ?
F1 P1 F6 89.2(6) . . ?
F2 P1 F6 88.3(6) . . ?
F3 P1 F6 89.3(6) . . ?
F5 P1 F6 178.6(6) . . ?
F4 P1 F6 91.7(5) . . ?
F9 P2 F8 98.1(11) . . ?
F9 P2 F12 87.3(11) . . ?
F8 P2 F12 88.6(8) . . ?
F9 P2 F10 84.9(11) . . ?
F8 P2 F10 177.0(12) . . ?
F12 P2 F10 91.0(9) . . ?
F9 P2 F11 95.9(10) . . ?
F8 P2 F11 92.1(8) . . ?
F12 P2 F11 176.5(12) . . ?
F10 P2 F11 88.1(8) . . ?
F9 P2 F7 178.6(12) . . ?
F8 P2 F7 83.2(10) . . ?
F12 P2 F7 93.2(11) . . ?
F10 P2 F7 93.8(10) . . ?
F11 P2 F7 83.5(9) . . ?
F16 P3 F17 90(2) . . ?
F16 P3 F15 88.7(9) . . ?
F17 P3 F15 101.6(19) . . ?
F16 P3 F13 89.7(10) . . ?
F17 P3 F13 84.6(17) . . ?
F15 P3 F13 173.6(13) . . ?
F16 P3 F18 103.4(18) . . ?
F17 P3 F18 163(2) . . ?
F15 P3 F18 90.5(17) . . ?
F13 P3 F18 83.9(15) . . ?
F16 P3 F14 174.0(17) . . ?
F17 P3 F14 86.2(16) . . ?
F15 P3 F14 88.0(8) . . ?
F13 P3 F14 94.0(8) . . ?
F18 P3 F14 81.6(12) . . ?

loop_
_geom_bond_atom_site_label_1
_geom_bond_atom_site_label_2
_geom_bond_distance
_geom_bond_site_symmetry_2
_geom_bond_publ_flag
Cu1 O2 1.927(11) . ?
Cu1 N3 2.023(14) . ?
Cu1 N5 2.068(11) . ?
Cu1 N2 2.138(13) . ?
Cu1 N4 2.144(9) . ?
Cu2 N1 1.891(11) . ?
Cu2 O3 1.941(9) . ?
Cu2 O1 1.957(11) . ?
Cu2 O2 2.001(11) . ?
Cu2 Cu3 3.045(3) . ?
Cu3 N6 1.906(15) . ?
Cu3 O5 1.918(12) . ?
Cu3 O4 1.923(11) . ?
Cu3 O6 1.988(12) . ?
Cu3 O1 2.382(8) . ?
Cu4 O6 1.932(10) . ?
Cu4 N10 2.058(13) . ?
Cu4 N8 2.089(14) . ?
Cu4 N9 2.116(12) . ?
Cu4 N7 2.138(15) . ?
O1 C1 1.333(17) . ?
O2 C9 1.435(16) . ?
O3 C33 1.260(16) . ?
O4 C33 1.247(18) . ?
O5 C35 1.315(19) . ?
O6 C43 1.484(19) . ?
N1 C7 1.282(18) . ?
N1 C8 1.493(18) . ?
N2 C18 1.473(16) . ?
N2 C11 1.492(17) . ?
N2 C19 1.513(19) . ?
N3 C27 1.508(17) . ?
N3 C20 1.51(2) . ?
N3 C21 1.514(19) . ?
N4 C22 1.317(18) . ?
N4 C26 1.347(19) . ?
N5 C28 1.317(18) . ?
N5 C32 1.34(2) . ?
N6 C41 1.297(19) . ?
N6 C42 1.49(2) . ?
N7 C45 1.49(2) . ?
N7 C52 1.490(18) . ?
N7 C53 1.498(19) . ?
N8 C55 1.46(2) . ?
N8 C54 1.49(2) . ?
N8 C61 1.504(17) . ?
N9 C56 1.303(19) . ?
N9 C60 1.347(15) . ?
N10 C66 1.324(18) . ?
N10 C62 1.360(19) . ?
C1 C2 1.40(2) . ?
C1 C6 1.41(2) . ?
C2 C3 1.40(2) . ?
C3 C4 1.39(2) . ?
C4 C5 1.36(2) . ?
C5 C6 1.42(2) . ?
C6 C7 1.43(2) . ?
C8 C9 1.51(2) . ?
C9 C10 1.53(2) . ?
C10 C11 1.50(2) . ?
C12 C13 1.3900 . ?
C12 C17 1.3900 . ?
C13 C14 1.3900 . ?
C14 C15 1.3900 . ?
C15 C16 1.3900 . ?
C16 C17 1.3900 . ?
C17 C18 1.545(17) . ?
C19 C20 1.52(2) . ?
C21 C22 1.51(2) . ?
C22 C23 1.356(18) . ?
C23 C24 1.36(2) . ?
C24 C25 1.39(2) . ?
C25 C26 1.397(17) . ?
C27 C28 1.51(2) . ?
C28 C29 1.43(2) . ?
C29 C30 1.43(2) . ?
C30 C31 1.34(2) . ?
C31 C32 1.45(2) . ?
C33 C34 1.50(2) . ?
C35 C36 1.37(2) . ?
C35 C40 1.41(2) . ?
C36 C37 1.42(2) . ?
C37 C38 1.41(2) . ?
C38 C39 1.37(2) . ?
C39 C40 1.42(2) . ?
C40 C41 1.45(2) . ?
C42 C43 1.47(2) . ?
C43 C44 1.53(2) . ?
C44 C45 1.47(2) . ?
C46 C47 1.3900 . ?
C46 C51 1.3900 . ?
C47 C48 1.3900 . ?
C48 C49 1.3900 . ?
C49 C50 1.3900 . ?
C50 C51 1.3900 . ?
C51 C52 1.534(19) . ?
C53 C54 1.46(2) . ?
C55 C56 1.492(17) . ?
C56 C57 1.41(2) . ?
C57 C58 1.35(2) . ?
C58 C59 1.36(2) . ?
C59 C60 1.37(2) . ?
C61 C62 1.49(2) . ?
C62 C63 1.40(2) . ?
C63 C64 1.36(2) . ?
C64 C65 1.33(2) . ?
C65 C66 1.40(2) . ?
P1 F1 1.555(12) . ?
P1 F2 1.592(10) . ?
P1 F3 1.596(11) . ?
P1 F5 1.600(9) . ?
P1 F4 1.612(10) . ?
P1 F6 1.615(9) . ?
P2 F9 1.479(16) . ?
P2 F8 1.532(14) . ?
P2 F12 1.542(11) . ?
P2 F10 1.547(14) . ?
P2 F11 1.562(10) . ?
P2 F7 1.563(16) . ?
P3 F16 1.450(14) . ?
P3 F17 1.46(4) . ?
P3 F15 1.472(18) . ?
P3 F13 1.53(2) . ?
P3 F18 1.56(2) . ?
P3 F14 1.589(14) . ?
